data_7113354
loop_
_publ_author_name
'Poudeu, Pierre F. P.'
'Kanatzidis, Mercouri G.'

_publ_section_title
;
 Design in solid state chemistry based on phase homologies. Sb4Te3 and
 Sb8Te9 as new members of the series (Sb2Te3)m.(Sb2)n.
;
_journal_issue 21
_journal_name_full 'Chemical communications (Cambridge, England)'
_journal_page_first 2672
_journal_page_last 2674
_journal_paper_doi 10.1039/b500695c
_journal_year 2005
_chemical_formula_sum 'Sb8 Te9'
_chemical_formula_weight 2122.4
_chemical_melting_point 813.15
_chemical_name_systematic
;
antimony telluride (8/9)
;
_space_group_IT_number 166
_symmetry_cell_setting trigonal
_symmetry_space_group_name_Hall '-R 3 2"'
_symmetry_space_group_name_H-M 'R -3 m :H'
_atom_sites_solution_hydrogens geom
_atom_sites_solution_primary direct
_atom_sites_solution_secondary difmap
_audit_creation_method SHELXL-97
_cell_angle_alpha 90.00
_cell_angle_beta 90.00
_cell_angle_gamma 120.00
_cell_formula_units_Z 3
_cell_length_a 4.2738(5)
_cell_length_b 4.2738(5)
_cell_length_c 102.69(2)
_cell_measurement_reflns_used 6155
_cell_measurement_temperature 293(2)
_cell_measurement_theta_max 28.52
_cell_measurement_theta_min 0.59
_cell_volume 1624.4(4)
_computing_cell_refinement 'Bruker SMART'
_computing_data_collection 'Bruker SMART'
_computing_data_reduction 'Bruker SAINT'
_computing_molecular_graphics 'Diamond (Brandenburg, 1995)'
_computing_publication_material 'SHELXL-97 and Diamond'
_computing_structure_refinement 'SHELXL-97 (Sheldrick, 1997)'
_computing_structure_solution 'SHELXS-97 (Sheldrick, 1990)'
_diffrn_ambient_temperature 293(2)
_diffrn_measured_fraction_theta_full 0.966
_diffrn_measured_fraction_theta_max 0.966
_diffrn_measurement_device_type 'CCD area detector'
_diffrn_measurement_method 'phi and omega scans'
_diffrn_radiation_monochromator graphite
_diffrn_radiation_source 'fine-focus sealed tube'
_diffrn_radiation_type MoK\a
_diffrn_radiation_wavelength 0.71073
_diffrn_reflns_av_R_equivalents 0.0474
_diffrn_reflns_av_sigmaI/netI 0.0205
_diffrn_reflns_limit_h_max 5
_diffrn_reflns_limit_h_min -5
_diffrn_reflns_limit_k_max 5
_diffrn_reflns_limit_k_min -5
_diffrn_reflns_limit_l_max 131
_diffrn_reflns_limit_l_min -131
_diffrn_reflns_number 6155
_diffrn_reflns_theta_full 28.52
_diffrn_reflns_theta_max 28.52
_diffrn_reflns_theta_min 0.59
_diffrn_standards_number none
_exptl_absorpt_coefficient_mu 21.682
_exptl_absorpt_correction_T_max 1.000
_exptl_absorpt_correction_T_min 0.331
_exptl_absorpt_correction_type empirical
_exptl_absorpt_process_details
;
The absorption correction was based on 903 unique reflections
using the SADABS program. Sheldric, G. M. (1996). SADABS. Bruker Area
Detector
Absorption Correction Software. University of Gottingen, Germany.
;
_exptl_crystal_colour silver-like
_exptl_crystal_density_diffrn 6.509
_exptl_crystal_density_method 'not measured'
_exptl_crystal_description prismatic
_exptl_crystal_F_000 2628
_exptl_crystal_size_max none
_exptl_crystal_size_mid none
_exptl_crystal_size_min none
_refine_diff_density_max 1.417
_refine_diff_density_min -1.963
_refine_diff_density_rms 0.235
_refine_ls_extinction_coef 0.00043(2)
_refine_ls_extinction_expression Fc^*^=kFc[1+0.001xFc^2^\l^3^/sin(2\q)]^-1/4^
_refine_ls_extinction_method SHELXL
_refine_ls_goodness_of_fit_ref 1.196
_refine_ls_hydrogen_treatment none
_refine_ls_matrix_type full
_refine_ls_number_parameters 28
_refine_ls_number_reflns 623
_refine_ls_number_restraints 0
_refine_ls_restrained_S_all 1.196
_refine_ls_R_factor_all 0.0347
_refine_ls_R_factor_gt 0.0292
_refine_ls_shift/su_max 0.000
_refine_ls_shift/su_mean 0.000
_refine_ls_structure_factor_coef Fsqd
_refine_ls_weighting_details 'calc w=1/[\s^2^(Fo^2^)+(0.0168P)^2^+63.2276P] where P=(Fo^2^+2Fc^2^)/3'
_refine_ls_weighting_scheme calc
_refine_ls_wR_factor_gt 0.0748
_refine_ls_wR_factor_ref 0.0778
_reflns_number_gt 528
_reflns_number_total 623
_reflns_threshold_expression >2sigma(I)
_cod_data_source_file b500695c.txt
_cod_data_source_block Sb8Te9
_cod_depositor_comments
;
The following automatic conversions were performed:

'_chemical_melting_point' value '540\%' was changed to '813.15' - it
was converted from degrees Celsius(C) to
Kelvins(K).

'_symmetry_cell_setting' value 'Trigonal' changed to
'trigonal' according to
/usr/data/users/saulius/automatic-downloads/retrospective/RSC/lib/dictionaries/cif_core.dic
dictionary named 'cif_core.dic' version 2.4.2 from 2011-04-26.

Automatic conversion script
Id: cif_fix_values 2281 2013-09-26 08:29:07Z andrius 
;
_cod_original_cell_volume 1624.4(5)
_cod_original_sg_symbol_H-M R-3m
_cod_database_code 7113354

loop_
_symmetry_equiv_pos_as_xyz
'x, y, z'
'-y, x-y, z'
'-x+y, -x, z'
'y, x, -z'
'x-y, -y, -z'
'-x, -x+y, -z'
'x+2/3, y+1/3, z+1/3'
'-y+2/3, x-y+1/3, z+1/3'
'-x+y+2/3, -x+1/3, z+1/3'
'y+2/3, x+1/3, -z+1/3'
'x-y+2/3, -y+1/3, -z+1/3'
'-x+2/3, -x+y+1/3, -z+1/3'
'x+1/3, y+2/3, z+2/3'
'-y+1/3, x-y+2/3, z+2/3'
'-x+y+1/3, -x+2/3, z+2/3'
'y+1/3, x+2/3, -z+2/3'
'x-y+1/3, -y+2/3, -z+2/3'
'-x+1/3, -x+y+2/3, -z+2/3'
'-x, -y, -z'
'y, -x+y, -z'
'x-y, x, -z'
'-y, -x, z'
'-x+y, y, z'
'x, x-y, z'
'-x+2/3, -y+1/3, -z+1/3'
'y+2/3, -x+y+1/3, -z+1/3'
'x-y+2/3, x+1/3, -z+1/3'
'-y+2/3, -x+1/3, z+1/3'
'-x+y+2/3, y+1/3, z+1/3'
'x+2/3, x-y+1/3, z+1/3'
'-x+1/3, -y+2/3, -z+2/3'
'y+1/3, -x+y+2/3, -z+2/3'
'x-y+1/3, x+2/3, -z+2/3'
'-y+1/3, -x+2/3, z+2/3'
'-x+y+1/3, y+2/3, z+2/3'
'x+1/3, x-y+2/3, z+2/3'

loop_
_atom_site_label
_atom_site_type_symbol
_atom_site_fract_x
_atom_site_fract_y
_atom_site_fract_z
_atom_site_U_iso_or_equiv
_atom_site_adp_type
_atom_site_occupancy
_atom_site_symmetry_multiplicity
_atom_site_calc_flag
_atom_site_refinement_flags
Sb1 Sb 0.0000 0.0000 0.118145(10) 0.0247(3) Uani 1 6 d S
Sb2 Sb 0.6667 0.3333 0.159135(9) 0.0174(3) Uani 1 6 d S
Sb3 Sb -0.6667 0.6667 0.079169(11) 0.0249(3) Uani 1 6 d S
Sb4 Sb 0.3333 0.6667 0.019419(10) 0.0217(3) Uani 1 6 d S
Te1 Te 0.3333 0.6667 0.134887(9) 0.0166(3) Uani 1 6 d S
Te2 Te -0.3333 0.3333 0.098920(8) 0.0148(3) Uani 1 6 d S
Te3 Te 0.6667 0.3333 0.036000(8) 0.0167(3) Uani 1 6 d S
Te4 Te 0.0000 0.0000 0.0000 0.0142(3) Uani 1 12 d S
Te5 Te 0.0000 0.0000 0.062689(9) 0.0176(3) Uani 1 6 d S

loop_
_atom_site_aniso_label
_atom_site_aniso_U_11
_atom_site_aniso_U_22
_atom_site_aniso_U_33
_atom_site_aniso_U_23
_atom_site_aniso_U_13
_atom_site_aniso_U_12
Sb1 0.0193(4) 0.0193(4) 0.0357(6) 0.000 0.000 0.00964(18)
Sb2 0.0142(3) 0.0142(3) 0.0240(5) 0.000 0.000 0.00708(17)
Sb3 0.0198(4) 0.0198(4) 0.0352(6) 0.000 0.000 0.00989(19)
Sb4 0.0184(4) 0.0184(4) 0.0282(5) 0.000 0.000 0.00920(18)
Te1 0.0146(3) 0.0146(3) 0.0204(5) 0.000 0.000 0.00731(17)
Te2 0.0139(3) 0.0139(3) 0.0165(5) 0.000 0.000 0.00694(17)
Te3 0.0160(3) 0.0160(3) 0.0181(5) 0.000 0.000 0.00801(17)
Te4 0.0133(4) 0.0133(4) 0.0160(6) 0.000 0.000 0.0066(2)
Te5 0.0158(3) 0.0158(3) 0.0213(5) 0.000 0.000 0.00792(17)

loop_
_atom_type_symbol
_atom_type_description
_atom_type_scat_dispersion_real
_atom_type_scat_dispersion_imag
_atom_type_scat_source
Sb Sb -0.5866 1.5461 'International Tables Vol C Tables 4.2.6.8 and 6.1.1.4'
Te Te -0.5308 1.6751 'International Tables Vol C Tables 4.2.6.8 and 6.1.1.4'

loop_
_geom_angle_atom_site_label_1
_geom_angle_atom_site_label_2
_geom_angle_atom_site_label_3
_geom_angle
_geom_angle_site_symmetry_1
_geom_angle_site_symmetry_3
_geom_angle_publ_flag
Te1 Sb1 Te1 90.56(3) 1_545 . yes
Te1 Sb1 Te1 90.56(3) 1_545 1_445 yes
Te1 Sb1 Te1 90.56(3) . 1_445 yes
Te1 Sb1 Te2 176.20(4) 1_545 . yes
Te1 Sb1 Te2 92.109(17) . . yes
Te1 Sb1 Te2 92.109(17) 1_445 . yes
Te1 Sb1 Te2 92.109(16) 1_545 1_545 yes
Te1 Sb1 Te2 176.20(4) . 1_545 yes
Te1 Sb1 Te2 92.109(16) 1_445 1_545 yes
Te2 Sb1 Te2 85.10(3) . 1_545 yes
Te1 Sb1 Te2 92.109(17) 1_545 1_655 yes
Te1 Sb1 Te2 92.109(17) . 1_655 yes
Te1 Sb1 Te2 176.20(4) 1_445 1_655 yes
Te2 Sb1 Te2 85.10(3) . 1_655 yes
Te2 Sb1 Te2 85.10(3) 1_545 1_655 yes
Sb2 Sb2 Sb2 94.40(4) 25_655 25_665 yes
Sb2 Sb2 Sb2 94.40(4) 25_655 25 yes
Sb2 Sb2 Sb2 94.40(4) 25_665 25 yes
Sb2 Sb2 Te1 94.54(2) 25_655 1_545 yes
Sb2 Sb2 Te1 166.83(4) 25_665 1_545 yes
Sb2 Sb2 Te1 94.54(2) 25 1_545 yes
Sb2 Sb2 Te1 94.54(2) 25_655 1_655 yes
Sb2 Sb2 Te1 94.54(2) 25_665 1_655 yes
Sb2 Sb2 Te1 166.83(4) 25 1_655 yes
Te1 Sb2 Te1 75.12(3) 1_545 1_655 yes
Sb2 Sb2 Te1 166.83(4) 25_655 . yes
Sb2 Sb2 Te1 94.54(2) 25_665 . yes
Sb2 Sb2 Te1 94.54(2) 25 . yes
Te1 Sb2 Te1 75.12(3) 1_545 . yes
Te1 Sb2 Te1 75.12(3) 1_655 . yes
Te5 Sb3 Te5 91.15(3) 1_455 1_465 yes
Te5 Sb3 Te5 91.15(3) 1_455 1_565 yes
Te5 Sb3 Te5 91.15(3) 1_465 1_565 yes
Te5 Sb3 Te2 175.03(3) 1_455 1_565 yes
Te5 Sb3 Te2 92.329(16) 1_465 1_565 yes
Te5 Sb3 Te2 92.329(16) 1_565 1_565 yes
Te5 Sb3 Te2 92.329(16) 1_455 1_455 yes
Te5 Sb3 Te2 92.329(16) 1_465 1_455 yes
Te5 Sb3 Te2 175.03(3) 1_565 1_455 yes
Te2 Sb3 Te2 83.98(3) 1_565 1_455 yes
Te5 Sb3 Te2 92.329(16) 1_455 . yes
Te5 Sb3 Te2 175.03(3) 1_465 . yes
Te5 Sb3 Te2 92.329(16) 1_565 . yes
Te2 Sb3 Te2 83.98(3) 1_565 . yes
Te2 Sb3 Te2 83.98(3) 1_455 . yes
Te3 Sb4 Te3 90.93(3) 1_565 1_455 yes
Te3 Sb4 Te3 90.93(3) 1_565 . yes
Te3 Sb4 Te3 90.93(3) 1_455 . yes
Te3 Sb4 Te4 175.66(3) 1_565 . yes
Te3 Sb4 Te4 92.115(14) 1_455 . yes
Te3 Sb4 Te4 92.115(14) . . yes
Te3 Sb4 Te4 92.115(14) 1_565 1_565 yes
Te3 Sb4 Te4 92.115(14) 1_455 1_565 yes
Te3 Sb4 Te4 175.66(3) . 1_565 yes
Te4 Sb4 Te4 84.69(2) . 1_565 yes
Te3 Sb4 Te4 92.115(14) 1_565 1_665 yes
Te3 Sb4 Te4 175.66(3) 1_455 1_665 yes
Te3 Sb4 Te4 92.115(14) . 1_665 yes
Te4 Sb4 Te4 84.69(2) . 1_665 yes
Te4 Sb4 Te4 84.69(2) 1_565 1_665 yes
Sb1 Te1 Sb1 90.56(3) . 1_565 no
Sb1 Te1 Sb1 90.56(3) . 1_665 no
Sb1 Te1 Sb1 90.56(3) 1_565 1_665 no
Sb1 Te1 Sb2 169.61(3) . 1_565 no
Sb1 Te1 Sb2 96.737(19) 1_565 1_565 no
Sb1 Te1 Sb2 96.737(19) 1_665 1_565 no
Sb1 Te1 Sb2 96.737(19) . 1_455 no
Sb1 Te1 Sb2 96.737(19) 1_565 1_455 no
Sb1 Te1 Sb2 169.61(3) 1_665 1_455 no
Sb2 Te1 Sb2 75.12(3) 1_565 1_455 no
Sb1 Te1 Sb2 96.737(19) . . no
Sb1 Te1 Sb2 169.61(3) 1_565 . no
Sb1 Te1 Sb2 96.737(19) 1_665 . no
Sb2 Te1 Sb2 75.12(3) 1_565 . no
Sb2 Te1 Sb2 75.12(3) 1_455 . no
Sb1 Te2 Sb1 85.10(3) 1_565 . no
Sb1 Te2 Sb1 85.10(3) 1_565 1_455 no
Sb1 Te2 Sb1 85.10(3) . 1_455 no
Sb1 Te2 Sb3 179.24(3) 1_565 1_545 no
Sb1 Te2 Sb3 95.46(2) . 1_545 no
Sb1 Te2 Sb3 95.456(19) 1_455 1_545 no
Sb1 Te2 Sb3 95.46(2) 1_565 1_655 no
Sb1 Te2 Sb3 95.46(2) . 1_655 no
Sb1 Te2 Sb3 179.24(3) 1_455 1_655 no
Sb3 Te2 Sb3 83.98(3) 1_545 1_655 no
Sb1 Te2 Sb3 95.456(19) 1_565 . no
Sb1 Te2 Sb3 179.24(3) . . no
Sb1 Te2 Sb3 95.46(2) 1_455 . no
Sb3 Te2 Sb3 83.98(3) 1_545 . no
Sb3 Te2 Sb3 83.98(3) 1_655 . no
Sb4 Te3 Sb4 90.93(3) 1_545 1_655 no
Sb4 Te3 Sb4 90.93(3) 1_545 . no
Sb4 Te3 Sb4 90.93(3) 1_655 . no
Sb4 Te3 Te5 166.60(3) 1_545 1_665 no
Sb4 Te3 Te5 98.437(19) 1_655 1_665 no
Sb4 Te3 Te5 98.437(19) . 1_665 no
Sb4 Te3 Te5 98.437(19) 1_545 1_655 no
Sb4 Te3 Te5 98.437(19) 1_655 1_655 no
Sb4 Te3 Te5 166.60(3) . 1_655 no
Te5 Te3 Te5 70.82(3) 1_665 1_655 no
Sb4 Te3 Te5 98.437(19) 1_545 . no
Sb4 Te3 Te5 166.60(3) 1_655 . no
Sb4 Te3 Te5 98.437(19) . . no
Te5 Te3 Te5 70.82(3) 1_665 . no
Te5 Te3 Te5 70.82(3) 1_655 . no
Sb4 Te4 Sb4 84.69(2) 19 19_565 no
Sb4 Te4 Sb4 95.31(2) 19 1_545 no
Sb4 Te4 Sb4 180.00(3) 19_565 1_545 no
Sb4 Te4 Sb4 180.00(3) 19 . no
Sb4 Te4 Sb4 95.31(2) 19_565 . no
Sb4 Te4 Sb4 84.69(2) 1_545 . no
Sb4 Te4 Sb4 84.69(2) 19 19_665 no
Sb4 Te4 Sb4 84.69(2) 19_565 19_665 no
Sb4 Te4 Sb4 95.31(2) 1_545 19_665 no
Sb4 Te4 Sb4 95.31(2) . 19_665 no
Sb4 Te4 Sb4 95.31(2) 19 1_445 no
Sb4 Te4 Sb4 95.31(2) 19_565 1_445 no
Sb4 Te4 Sb4 84.69(2) 1_545 1_445 no
Sb4 Te4 Sb4 84.69(2) . 1_445 no
Sb4 Te4 Sb4 180.00(3) 19_665 1_445 no
Sb3 Te5 Sb3 91.15(3) 1_655 1_645 no
Sb3 Te5 Sb3 91.15(3) 1_655 1_545 no
Sb3 Te5 Sb3 91.15(3) 1_645 1_545 no
Sb3 Te5 Te3 166.44(3) 1_655 1_445 no
Sb3 Te5 Te3 98.307(19) 1_645 1_445 no
Sb3 Te5 Te3 98.307(19) 1_545 1_445 no
Sb3 Te5 Te3 98.307(19) 1_655 1_455 no
Sb3 Te5 Te3 166.44(3) 1_645 1_455 no
Sb3 Te5 Te3 98.307(19) 1_545 1_455 no
Te3 Te5 Te3 70.82(3) 1_445 1_455 no
Sb3 Te5 Te3 98.307(19) 1_655 . no
Sb3 Te5 Te3 98.307(19) 1_645 . no
Sb3 Te5 Te3 166.44(3) 1_545 . no
Te3 Te5 Te3 70.82(3) 1_445 . no
Te3 Te5 Te3 70.82(3) 1_455 . no

loop_
_geom_bond_atom_site_label_1
_geom_bond_atom_site_label_2
_geom_bond_distance
_geom_bond_site_symmetry_2
_geom_bond_publ_flag
Sb1 Te1 3.0073(9) 1_545 yes
Sb1 Te1 3.0073(9) . yes
Sb1 Te1 3.0073(9) 1_445 yes
Sb1 Te2 3.1600(9) . yes
Sb1 Te2 3.1600(9) 1_545 yes
Sb1 Te2 3.1600(9) 1_655 yes
Sb2 Sb2 2.9123(11) 25_655 yes
Sb2 Sb2 2.9124(11) 25_665 yes
Sb2 Sb2 2.9124(11) 25 yes
Sb2 Te1 3.5055(10) 1_545 no
Sb2 Te1 3.5055(10) 1_655 no
Sb2 Te1 3.5055(10) . no
Sb3 Te5 2.9921(8) 1_455 yes
Sb3 Te5 2.9921(8) 1_465 yes
Sb3 Te5 2.9921(8) 1_565 yes
Sb3 Te2 3.1941(9) 1_565 yes
Sb3 Te2 3.1941(9) 1_455 yes
Sb3 Te2 3.1941(9) . yes
Sb4 Te3 2.9979(8) 1_565 yes
Sb4 Te3 2.9979(8) 1_455 yes
Sb4 Te3 2.9979(8) . yes
Sb4 Te4 3.1725(7) . yes
Sb4 Te4 3.1725(7) 1_565 yes
Sb4 Te4 3.1725(7) 1_665 yes
Te1 Sb1 3.0073(9) 1_565 yes
Te1 Sb1 3.0073(9) 1_665 yes
Te1 Sb2 3.5055(10) 1_565 no
Te1 Sb2 3.5055(10) 1_455 no
Te2 Sb1 3.1600(9) 1_565 yes
Te2 Sb1 3.1600(9) 1_455 yes
Te2 Sb3 3.1941(9) 1_545 yes
Te2 Sb3 3.1941(9) 1_655 yes
Te3 Sb4 2.9979(8) 1_545 yes
Te3 Sb4 2.9979(8) 1_655 yes
Te3 Te5 3.6878(11) 1_665 no
Te3 Te5 3.6878(11) 1_655 no
Te3 Te5 3.6878(11) . no
Te4 Sb4 3.1725(7) 19 yes
Te4 Sb4 3.1725(7) 19_565 yes
Te4 Sb4 3.1725(7) 1_545 yes
Te4 Sb4 3.1725(7) 19_665 yes
Te4 Sb4 3.1725(7) 1_445 yes
Te5 Sb3 2.9921(8) 1_655 yes
Te5 Sb3 2.9921(8) 1_645 yes
Te5 Sb3 2.9921(8) 1_545 yes
Te5 Te3 3.6878(11) 1_445 no
Te5 Te3 3.6878(11) 1_455 no
